data_7224851
loop_
_publ_author_name
'Li, Shuang'
'Song, Jian'
'Ni, Jue chen'
'Wang, Zhi Nan'
'Gao, Xue'
'Shi, Zhan'
'Bai, Fengying'
'Xing, Yong Heng'

_publ_section_title
;
 Photoelectric properties and potential nitro derivatives sensing by a
 highly luminescent of Zn (II) and Cd (II) metal-organic frameworks
 assembled by the flexible hexapodal ligand, 1,3,5-triazine-2,4,6-triamine
 hexaacetic acid
;
_journal_name_full 'RSC Adv.'
_journal_paper_doi 10.1039/C6RA01933A
_journal_year 2016
_chemical_formula_sum 'C30 H44 N12 Na2 O34 Zn5'
_chemical_formula_weight 1489.60
_chemical_name_systematic
; 
 ? 
;
_space_group_IT_number 61
_symmetry_cell_setting orthorhombic
_symmetry_space_group_name_Hall '-P 2ac 2ab'
_symmetry_space_group_name_H-M 'P b c a'
_atom_sites_solution_hydrogens geom
_atom_sites_solution_primary direct
_atom_sites_solution_secondary difmap
_audit_creation_method SHELXL-97
_audit_update_record
;
2016-01-18 deposited with the CCDC.
2016-04-05 downloaded from the CCDC.
;
_cell_angle_alpha 90.00
_cell_angle_beta 90.00
_cell_angle_gamma 90.00
_cell_formula_units_Z 4
_cell_length_a 9.7965(5)
_cell_length_b 19.2984(10)
_cell_length_c 24.7574(12)
_cell_measurement_reflns_used 5967
_cell_measurement_temperature 296(2)
_cell_measurement_theta_max 28.35
_cell_measurement_theta_min 2.27
_cell_volume 4680.6(4)
_computing_structure_refinement 'SHELXL-97 (Sheldrick, 1997)'
_computing_structure_solution 'SHELXS-97 (Sheldrick, 1990)'
_diffrn_ambient_temperature 296(2)
_diffrn_measured_fraction_theta_full 0.975
_diffrn_measured_fraction_theta_max 0.975
_diffrn_measurement_device_type 'Bruker AXS SMART APEX II CCD'
_diffrn_measurement_method '\w scans'
_diffrn_radiation_monochromator graphite
_diffrn_radiation_source 'fine-focus sealed tube'
_diffrn_radiation_type MoK\a
_diffrn_radiation_wavelength 0.71073
_diffrn_reflns_av_R_equivalents 0.0818
_diffrn_reflns_av_sigmaI/netI 0.0716
_diffrn_reflns_limit_h_max 10
_diffrn_reflns_limit_h_min -12
_diffrn_reflns_limit_k_max 22
_diffrn_reflns_limit_k_min -25
_diffrn_reflns_limit_l_max 19
_diffrn_reflns_limit_l_min -33
_diffrn_reflns_number 27817
_diffrn_reflns_theta_full 28.35
_diffrn_reflns_theta_max 28.35
_diffrn_reflns_theta_min 2.27
_diffrn_standards_decay_% 0
_diffrn_standards_interval_count 0
_diffrn_standards_interval_time 0
_diffrn_standards_number 0
_exptl_absorpt_coefficient_mu 2.670
_exptl_absorpt_correction_T_max 0.5014
_exptl_absorpt_correction_T_min 0.3796
_exptl_absorpt_correction_type multi-scan
_exptl_absorpt_process_details sadabs
_exptl_crystal_colour colorless
_exptl_crystal_density_diffrn 2.114
_exptl_crystal_density_method 'not measured'
_exptl_crystal_description block
_exptl_crystal_F_000 3008
_exptl_crystal_size_max 0.45
_exptl_crystal_size_mid 0.38
_exptl_crystal_size_min 0.30
_refine_diff_density_max 1.000
_refine_diff_density_min -0.846
_refine_diff_density_rms 0.107
_refine_ls_extinction_method none
_refine_ls_goodness_of_fit_ref 1.009
_refine_ls_hydrogen_treatment mixed
_refine_ls_matrix_type full
_refine_ls_number_parameters 409
_refine_ls_number_reflns 5694
_refine_ls_number_restraints 10
_refine_ls_restrained_S_all 1.008
_refine_ls_R_factor_all 0.0975
_refine_ls_R_factor_gt 0.0472
_refine_ls_shift/su_max 0.009
_refine_ls_shift/su_mean 0.000
_refine_ls_structure_factor_coef Fsqd
_refine_ls_weighting_details 'calc w=1/[\s^2^(Fo^2^)+(0.0382P)^2^+5.6263P] where P=(Fo^2^+2Fc^2^)/3'
_refine_ls_weighting_scheme calc
_refine_ls_wR_factor_gt 0.0872
_refine_ls_wR_factor_ref 0.1015
_reflns_number_gt 3616
_reflns_number_total 5694
_reflns_threshold_expression >2sigma(I)
_cod_data_source_file c6ra01933a2.cif
_cod_data_source_block x
_cod_depositor_comments
;
The following automatic conversions were performed:

'_symmetry_cell_setting' value 'Orthorhombic' changed to
'orthorhombic' according to
/usr/data/users/saulius/crontab/automatic-downloads/rss-feeds/RSC/lib/dictionaries/cif_core.dic
dictionary named 'cif_core.dic' version 2.4.2 from 2011-04-26.

Automatic conversion script
Id: cif_fix_values 4268 2015-11-12 08:31:59Z antanas 
;
_cod_original_sg_symbol_H-M Pbca
_cod_database_code 7224851

loop_
_symmetry_equiv_pos_as_xyz
'x, y, z'
'-x+1/2, -y, z+1/2'
'-x, y+1/2, -z+1/2'
'x+1/2, -y+1/2, -z'
'-x, -y, -z'
'x-1/2, y, -z-1/2'
'x, -y-1/2, z-1/2'
'-x-1/2, y-1/2, z'

loop_
_atom_site_label
_atom_site_type_symbol
_atom_site_fract_x
_atom_site_fract_y
_atom_site_fract_z
_atom_site_U_iso_or_equiv
_atom_site_adp_type
_atom_site_occupancy
_atom_site_symmetry_multiplicity
_atom_site_calc_flag
_atom_site_refinement_flags
Zn1 Zn 0.70574(5) 0.32490(2) 0.377157(19) 0.02217(12) Uani 1 1 d .
Zn2 Zn 0.64908(5) 0.47446(2) 0.65475(2) 0.02432(13) Uani 1 1 d .
Zn3 Zn 0.93959(11) 0.48898(6) 0.50085(4) 0.0347(3) Uani 0.50 1 d PD
Na1 Na 0.0350(2) 0.41718(9) 0.70510(7) 0.0367(4) Uani 1 1 d .
O1 O 0.8001(3) 0.28928(15) 0.44093(11) 0.0305(7) Uani 1 1 d .
O2 O 0.6612(4) 0.20175(17) 0.46228(12) 0.0373(8) Uani 1 1 d .
O3 O 1.0184(3) 0.16484(15) 0.59681(12) 0.0332(7) Uani 1 1 d .
O4 O 0.9566(3) 0.06105(15) 0.62369(13) 0.0364(8) Uani 1 1 d .
O5 O 0.4931(3) 0.03115(15) 0.66526(12) 0.0326(7) Uani 1 1 d .
O6 O 0.3211(3) 0.09483(15) 0.63679(12) 0.0315(7) Uani 1 1 d .
O7 O 0.1425(3) 0.23656(17) 0.68015(13) 0.0389(8) Uani 1 1 d .
O8 O 0.1395(3) 0.31546(15) 0.74428(12) 0.0338(7) Uani 1 1 d .
O9 O 0.7503(3) 0.46312(16) 0.58425(12) 0.0332(7) Uani 1 1 d .
O10 O 0.7275(4) 0.4644(2) 0.49518(13) 0.0562(11) Uani 1 1 d .
O11 O 0.4892(3) 0.45460(14) 0.70231(11) 0.0242(6) Uani 1 1 d .
O12 O 0.2628(3) 0.45286(17) 0.70373(12) 0.0360(8) Uani 1 1 d .
O13 O 1.0466(7) 0.4756(2) 0.56529(19) 0.086(2) Uani 1 1 d .
H13A H 1.117(6) 0.513(4) 0.541(3) 0.129 Uiso 1 1 d D
H13B H 1.018(9) 0.492(5) 0.578(2) 0.129 Uiso 1 1 d D
O14 O 0.9933(5) 0.6088(2) 0.52096(18) 0.0654(12) Uani 1 1 d D
H14A H 0.941(3) 0.6376(13) 0.508(2) 0.098 Uiso 1 1 d D
H14B H 1.0743(12) 0.6189(15) 0.520(3) 0.098 Uiso 1 1 d D
O15 O 0.7575(3) 0.53335(16) 0.70768(12) 0.0312(7) Uani 1 1 d D
H15A H 0.833(2) 0.534(2) 0.6929(15) 0.047 Uiso 1 1 d D
H15B H 0.756(4) 0.514(2) 0.7371(10) 0.047 Uiso 1 1 d D
O16 O 0.7687(4) 0.38974(16) 0.68167(13) 0.0328(8) Uani 1 1 d .
H16A H 0.725(5) 0.370(3) 0.7049(19) 0.049 Uiso 1 1 d D
H16B H 0.815(5) 0.370(3) 0.6615(19) 0.049 Uiso 1 1 d D
N1 N 0.7549(3) 0.20434(16) 0.56987(12) 0.0197(7) Uani 1 1 d .
N2 N 0.5896(3) 0.20253(16) 0.63727(13) 0.0202(7) Uani 1 1 d .
N3 N 0.4550(3) 0.30452(16) 0.65085(13) 0.0198(7) Uani 1 1 d .
N4 N 0.6240(3) 0.30218(17) 0.58121(13) 0.0211(8) Uani 1 1 d .
N5 N 0.4175(4) 0.20567(16) 0.70038(13) 0.0225(8) Uani 1 1 d .
N6 N 0.4950(3) 0.40098(16) 0.59786(13) 0.0207(7) Uani 1 1 d .
C1 C 0.7530(5) 0.2430(2) 0.47313(16) 0.0237(9) Uani 1 1 d .
C2 C 0.8263(4) 0.2411(2) 0.52702(15) 0.0226(9) Uani 1 1 d .
H2A H 0.9148 0.2196 0.5218 0.027 Uiso 1 1 calc R
H2B H 0.8420 0.2884 0.5388 0.027 Uiso 1 1 calc R
C3 C 0.7891(4) 0.13142(19) 0.58022(16) 0.0206(8) Uani 1 1 d .
H3A H 0.7808 0.1060 0.5466 0.025 Uiso 1 1 calc R
H3B H 0.7225 0.1126 0.6052 0.025 Uiso 1 1 calc R
C4 C 0.9306(4) 0.1187(2) 0.60311(15) 0.0209(9) Uani 1 1 d .
C5 C 0.4201(4) 0.0840(2) 0.66830(17) 0.0234(9) Uani 1 1 d .
C6 C 0.4525(4) 0.13487(19) 0.71333(16) 0.0244(9) Uani 1 1 d .
H6A H 0.4033 0.1211 0.7456 0.029 Uiso 1 1 calc R
H6B H 0.5493 0.1324 0.7214 0.029 Uiso 1 1 calc R
C7 C 0.3379(4) 0.2469(2) 0.73841(16) 0.0239(9) Uani 1 1 d .
H7A H 0.3891 0.2885 0.7470 0.029 Uiso 1 1 calc R
H7B H 0.3277 0.2207 0.7716 0.029 Uiso 1 1 calc R
C8 C 0.1983(4) 0.2680(2) 0.71919(17) 0.0257(9) Uani 1 1 d .
C9 C 0.4918(4) 0.2392(2) 0.66148(15) 0.0190(8) Uani 1 1 d .
C10 C 0.6538(4) 0.23670(18) 0.59694(15) 0.0172(8) Uani 1 1 d .
C11 C 0.5256(4) 0.33241(19) 0.61050(15) 0.0185(8) Uani 1 1 d .
C12 C 0.6827(5) 0.4523(2) 0.54148(19) 0.0315(11) Uani 1 1 d .
C13 C 0.3733(4) 0.4456(2) 0.67984(17) 0.0221(9) Uani 1 1 d .
C14 C 0.3656(4) 0.4283(2) 0.62028(16) 0.0223(9) Uani 1 1 d .
H14C H 0.2942 0.3943 0.6147 0.027 Uiso 1 1 calc R
H14D H 0.3404 0.4698 0.6005 0.027 Uiso 1 1 calc R
C15 C 0.5376(5) 0.4254(2) 0.54429(16) 0.0271(10) Uani 1 1 d .
H15C H 0.4763 0.4621 0.5330 0.033 Uiso 1 1 calc R
H15D H 0.5281 0.3876 0.5188 0.033 Uiso 1 1 calc R
O17 O -0.0082(4) 0.3399(2) 0.62929(15) 0.0500(10) Uani 1 1 d .
H17A H 0.052(7) 0.308(3) 0.642(2) 0.075 Uiso 1 1 d .
H17B H 0.029(7) 0.343(3) 0.600(2) 0.075 Uiso 1 1 d .

loop_
_atom_site_aniso_label
_atom_site_aniso_U_11
_atom_site_aniso_U_22
_atom_site_aniso_U_33
_atom_site_aniso_U_23
_atom_site_aniso_U_13
_atom_site_aniso_U_12
Zn1 0.0214(2) 0.0206(2) 0.0245(2) 0.0021(2) 0.0012(2) -0.0012(2)
Zn2 0.0185(2) 0.0255(2) 0.0290(3) 0.0051(2) 0.0022(2) 0.0000(2)
Zn3 0.0269(5) 0.0491(7) 0.0282(6) 0.0088(5) 0.0037(5) 0.0077(5)
Na1 0.0336(11) 0.0359(10) 0.0407(11) 0.0005(8) 0.0008(8) 0.0004(9)
O1 0.0275(17) 0.0374(17) 0.0265(16) 0.0126(14) 0.0010(13) 0.0004(14)
O2 0.043(2) 0.0398(18) 0.0296(17) 0.0030(14) -0.0088(15) -0.0097(16)
O3 0.0221(17) 0.0282(17) 0.049(2) 0.0117(14) -0.0122(14) -0.0058(14)
O4 0.0253(18) 0.0278(17) 0.056(2) 0.0212(15) -0.0032(16) 0.0003(14)
O5 0.0257(17) 0.0220(16) 0.050(2) 0.0019(14) -0.0033(14) 0.0069(13)
O6 0.0320(19) 0.0230(16) 0.0395(18) -0.0010(13) -0.0084(14) 0.0072(13)
O7 0.0279(18) 0.048(2) 0.0410(19) -0.0215(16) -0.0051(15) 0.0076(16)
O8 0.0302(18) 0.0345(17) 0.0366(18) -0.0136(14) 0.0019(14) 0.0077(14)
O9 0.0259(17) 0.0392(19) 0.0346(18) 0.0090(15) 0.0065(14) -0.0008(14)
O10 0.052(2) 0.079(3) 0.037(2) 0.0268(19) 0.0249(18) 0.021(2)
O11 0.0195(16) 0.0271(16) 0.0259(16) 0.0034(12) 0.0003(12) -0.0008(12)
O12 0.0218(18) 0.051(2) 0.0352(18) 0.0010(15) 0.0076(14) 0.0029(15)
O13 0.161(6) 0.030(2) 0.067(3) -0.005(2) -0.060(3) 0.008(3)
O14 0.089(3) 0.053(2) 0.055(3) -0.002(2) -0.006(3) 0.034(2)
O15 0.0254(18) 0.0310(18) 0.0372(19) -0.0018(15) 0.0030(14) -0.0028(14)
O16 0.034(2) 0.0325(19) 0.0313(19) 0.0049(14) 0.0079(15) 0.0077(15)
N1 0.0180(18) 0.0195(17) 0.0215(18) 0.0043(14) 0.0040(14) 0.0032(14)
N2 0.0208(19) 0.0182(17) 0.0217(18) 0.0048(14) 0.0046(14) 0.0020(14)
N3 0.0211(18) 0.0162(16) 0.0223(17) 0.0032(14) 0.0021(14) 0.0023(13)
N4 0.025(2) 0.0186(17) 0.0198(17) 0.0042(14) 0.0041(14) 0.0022(14)
N5 0.024(2) 0.0167(17) 0.0268(19) 0.0019(14) 0.0099(15) 0.0008(14)
N6 0.0233(19) 0.0174(17) 0.0215(17) 0.0076(14) 0.0022(14) 0.0039(14)
C1 0.027(2) 0.022(2) 0.022(2) 0.0021(17) 0.0049(18) 0.0071(19)
C2 0.023(2) 0.025(2) 0.021(2) 0.0050(17) 0.0025(17) 0.0022(17)
C3 0.020(2) 0.0168(19) 0.025(2) -0.0006(16) -0.0003(17) 0.0001(17)
C4 0.023(2) 0.021(2) 0.019(2) 0.0007(16) 0.0003(17) 0.0010(18)
C5 0.020(2) 0.020(2) 0.030(2) 0.0112(17) 0.0040(18) -0.0012(17)
C6 0.025(2) 0.021(2) 0.027(2) 0.0068(18) 0.0057(18) 0.0018(18)
C7 0.022(2) 0.026(2) 0.023(2) -0.0004(17) 0.0047(18) -0.0011(18)
C8 0.023(2) 0.027(2) 0.027(2) -0.0008(19) 0.0028(19) 0.0022(19)
C9 0.018(2) 0.022(2) 0.017(2) -0.0027(16) -0.0002(16) -0.0004(16)
C10 0.018(2) 0.0158(19) 0.0181(19) 0.0012(16) -0.0023(16) -0.0003(16)
C11 0.019(2) 0.0159(19) 0.020(2) -0.0012(16) -0.0042(16) -0.0001(16)
C12 0.032(3) 0.026(2) 0.036(3) 0.014(2) 0.014(2) 0.015(2)
C13 0.023(2) 0.017(2) 0.026(2) 0.0063(17) 0.0009(18) 0.0029(17)
C14 0.018(2) 0.022(2) 0.028(2) 0.0033(17) -0.0009(18) 0.0020(16)
C15 0.037(3) 0.026(2) 0.019(2) 0.0080(17) 0.0008(19) 0.009(2)
O17 0.045(2) 0.064(3) 0.040(2) -0.010(2) 0.0034(18) 0.0156(19)

loop_
_atom_type_symbol
_atom_type_description
_atom_type_scat_dispersion_real
_atom_type_scat_dispersion_imag
_atom_type_scat_source
C C 0.0033 0.0016 'International Tables Vol C Tables 4.2.6.8 and 6.1.1.4'
H H 0.0000 0.0000 'International Tables Vol C Tables 4.2.6.8 and 6.1.1.4'
N N 0.0061 0.0033 'International Tables Vol C Tables 4.2.6.8 and 6.1.1.4'
O O 0.0106 0.0060 'International Tables Vol C Tables 4.2.6.8 and 6.1.1.4'
Zn Zn 0.2839 1.4301 'International Tables Vol C Tables 4.2.6.8 and 6.1.1.4'
Na Na 0.0362 0.0249 'International Tables Vol C Tables 4.2.6.8 and 6.1.1.4'

loop_
_geom_angle_atom_site_label_1
_geom_angle_atom_site_label_2
_geom_angle_atom_site_label_3
_geom_angle
_geom_angle_site_symmetry_1
_geom_angle_site_symmetry_3
O6 Zn1 O7 122.61(13) 4_556 4_556
O6 Zn1 O1 98.54(13) 4_556 .
O7 Zn1 O1 121.60(14) 4_556 .
O6 Zn1 O3 121.49(12) 4_556 4_456
O7 Zn1 O3 90.17(13) 4_556 4_456
O1 Zn1 O3 102.31(12) . 4_456
O11 Zn2 O9 150.95(12) . .
O11 Zn2 O15 97.87(12) . .
O9 Zn2 O15 111.16(13) . .
O11 Zn2 O4 88.97(11) . 8_765
O9 Zn2 O4 90.68(13) . 8_765
O15 Zn2 O4 92.78(13) . 8_765
O11 Zn2 O16 95.75(12) . .
O9 Zn2 O16 85.22(13) . .
O15 Zn2 O16 86.55(13) . .
O4 Zn2 O16 175.28(13) 8_765 .
O11 Zn2 N6 75.53(11) . .
O9 Zn2 N6 75.44(12) . .
O15 Zn2 N6 173.39(12) . .
O4 Zn2 N6 87.00(11) 8_765 .
O16 Zn2 N6 94.20(12) . .
Zn3 Zn3 O13 76.6(2) 5_766 5_766
Zn3 Zn3 O13 64.0(2) 5_766 .
O13 Zn3 O13 140.55(12) 5_766 .
Zn3 Zn3 O14 90.03(17) 5_766 5_766
O13 Zn3 O14 94.93(19) 5_766 5_766
O13 Zn3 O14 85.46(18) . 5_766
Zn3 Zn3 O10 171.07(16) 5_766 .
O13 Zn3 O10 95.7(2) 5_766 .
O13 Zn3 O10 123.6(2) . .
O14 Zn3 O10 95.12(18) 5_766 .
Zn3 Zn3 O14 58.68(14) 5_766 .
O13 Zn3 O14 78.81(17) 5_766 .
O13 Zn3 O14 80.77(16) . .
O14 Zn3 O14 148.70(8) 5_766 .
O10 Zn3 O14 115.91(15) . .
Zn3 Zn3 H13A 31(2) 5_766 .
O13 Zn3 H13A 107(2) 5_766 .
O13 Zn3 H13A 34(2) . .
O14 Zn3 H13A 94(2) 5_766 .
O10 Zn3 H13A 155(2) . .
O14 Zn3 H13A 60(2) . .
Zn3 Zn3 H13B 71(2) 5_766 .
O13 Zn3 H13B 144(2) 5_766 .
O13 Zn3 H13B 15(3) . .
O14 Zn3 H13B 99(3) 5_766 .
O10 Zn3 H13B 116(2) . .
O14 Zn3 H13B 73(3) . .
H13A Zn3 H13B 39.4(12) . .
O12 Na1 O8 80.83(12) . .
O12 Na1 O5 80.52(12) . 8_665
O8 Na1 O5 161.35(14) . 8_665
O12 Na1 O17 109.60(14) . .
O8 Na1 O17 83.42(13) . .
O5 Na1 O17 102.84(14) 8_665 .
O12 Na1 O11 95.85(12) . 6_557
O8 Na1 O11 86.64(11) . 6_557
O5 Na1 O11 95.31(11) 8_665 6_557
O17 Na1 O11 150.68(15) . 6_557
O12 Na1 O16 165.72(13) . 1_455
O8 Na1 O16 109.46(12) . 1_455
O5 Na1 O16 88.91(11) 8_665 1_455
O17 Na1 O16 63.28(12) . 1_455
O11 Na1 O16 94.66(12) 6_557 1_455
O12 Na1 H17A 99.6(15) . .
O8 Na1 H17A 64.1(14) . .
O5 Na1 H17A 119.3(14) 8_665 .
O17 Na1 H17A 20.1(14) . .
O11 Na1 H17A 143.8(14) 6_557 .
O16 Na1 H17A 77.1(15) 1_455 .
C1 O1 Zn1 125.2(3) . .
C4 O3 Zn1 132.7(3) . 4_556
C4 O4 Zn2 138.8(3) . 8_755
C5 O5 Na1 130.6(3) . 8_655
C5 O6 Zn1 133.4(3) . 4_456
C8 O7 Zn1 135.2(3) . 4_456
C8 O8 Na1 126.3(3) . .
C12 O9 Zn2 118.9(3) . .
C12 O10 Zn3 108.9(3) . .
C13 O11 Zn2 117.8(3) . .
C13 O11 Na1 122.1(3) . 6_657
Zn2 O11 Na1 117.74(13) . 6_657
C13 O12 Na1 143.8(3) . .
Zn3 O13 Zn3 39.45(12) 5_766 .
Zn3 O13 H13A 41(3) 5_766 .
Zn3 O13 H13A 79(3) . .
Zn3 O13 H13B 111(8) 5_766 .
Zn3 O13 H13B 98(8) . .
H13A O13 H13B 104(8) . .
Zn3 O14 Zn3 31.30(8) 5_766 .
Zn3 O14 H14A 136(4) 5_766 .
Zn3 O14 H14A 116(2) . .
Zn3 O14 H14B 84(3) 5_766 .
Zn3 O14 H14B 116(3) . .
H14A O14 H14B 116(2) . .
Zn2 O15 H15A 101(3) . .
Zn2 O15 H15B 108(4) . .
H15A O15 H15B 114.0(19) . .
Zn2 O16 Na1 116.52(14) . 1_655
Zn2 O16 H16A 107(4) . .
Na1 O16 H16A 116(4) 1_655 .
Zn2 O16 H16B 120(4) . .
Na1 O16 H16B 71(4) 1_655 .
H16A O16 H16B 122(5) . .
C10 N1 C2 119.3(3) . .
C10 N1 C3 121.6(3) . .
C2 N1 C3 119.0(3) . .
C9 N2 C10 114.1(3) . .
C11 N3 C9 112.9(3) . .
C11 N4 C10 113.9(3) . .
C9 N5 C6 118.5(3) . .
C9 N5 C7 118.7(3) . .
C6 N5 C7 120.0(3) . .
C11 N6 C15 116.6(3) . .
C11 N6 C14 116.0(3) . .
C15 N6 C14 117.9(3) . .
C11 N6 Zn2 106.4(2) . .
C15 N6 Zn2 98.9(2) . .
C14 N6 Zn2 95.9(2) . .
O2 C1 O1 125.3(4) . .
O2 C1 C2 121.5(4) . .
O1 C1 C2 113.2(4) . .
N1 C2 C1 115.2(3) . .
N1 C2 H2A 108.5 . .
C1 C2 H2A 108.5 . .
N1 C2 H2B 108.5 . .
C1 C2 H2B 108.5 . .
H2A C2 H2B 107.5 . .
N1 C3 C4 115.4(3) . .
N1 C3 H3A 108.4 . .
C4 C3 H3A 108.4 . .
N1 C3 H3B 108.4 . .
C4 C3 H3B 108.4 . .
H3A C3 H3B 107.5 . .
O3 C4 O4 123.0(4) . .
O3 C4 C3 117.9(3) . .
O4 C4 C3 118.8(4) . .
O5 C5 O6 122.6(4) . .
O5 C5 C6 116.9(4) . .
O6 C5 C6 120.4(4) . .
N5 C6 C5 113.5(3) . .
N5 C6 H6A 108.9 . .
C5 C6 H6A 108.9 . .
N5 C6 H6B 108.9 . .
C5 C6 H6B 108.9 . .
H6A C6 H6B 107.7 . .
N5 C7 C8 115.4(3) . .
N5 C7 H7A 108.4 . .
C8 C7 H7A 108.4 . .
N5 C7 H7B 108.4 . .
C8 C7 H7B 108.4 . .
H7A C7 H7B 107.5 . .
O8 C8 O7 122.2(4) . .
O8 C8 C7 117.4(4) . .
O7 C8 C7 120.4(4) . .
N2 C9 N3 127.2(4) . .
N2 C9 N5 116.6(3) . .
N3 C9 N5 116.1(3) . .
N1 C10 N2 118.9(3) . .
N1 C10 N4 116.6(3) . .
N2 C10 N4 124.6(4) . .
N3 C11 N4 127.2(3) . .
N3 C11 N6 116.2(3) . .
N4 C11 N6 116.5(3) . .
O10 C12 O9 123.5(5) . .
O10 C12 C15 115.9(4) . .
O9 C12 C15 120.6(4) . .
O12 C13 O11 123.5(4) . .
O12 C13 C14 116.5(4) . .
O11 C13 C14 119.9(4) . .
N6 C14 C13 113.6(3) . .
N6 C14 H14C 108.8 . .
C13 C14 H14C 108.8 . .
N6 C14 H14D 108.8 . .
C13 C14 H14D 108.8 . .
H14C C14 H14D 107.7 . .
N6 C15 C12 114.7(3) . .
N6 C15 H15C 108.6 . .
C12 C15 H15C 108.6 . .
N6 C15 H15D 108.6 . .
C12 C15 H15D 108.6 . .
H15C C15 H15D 107.6 . .
Na1 O17 H17A 92(4) . .
Na1 O17 H17B 124(5) . .
H17A O17 H17B 94(5) . .

loop_
_geom_bond_atom_site_label_1
_geom_bond_atom_site_label_2
_geom_bond_distance
_geom_bond_site_symmetry_2
Zn1 O6 1.948(3) 4_556
Zn1 O7 1.950(3) 4_556
Zn1 O1 1.954(3) .
Zn1 O3 1.955(3) 4_456
Zn2 O11 1.997(3) .
Zn2 O9 2.019(3) .
Zn2 O15 2.034(3) .
Zn2 O4 2.111(3) 8_765
Zn2 O16 2.119(3) .
Zn2 N6 2.505(3) .
Zn3 Zn3 1.258(2) 5_766
Zn3 O13 1.780(5) 5_766
Zn3 O13 1.926(5) .
Zn3 O14 2.069(4) 5_766
Zn3 O10 2.136(4) .
Zn3 O14 2.422(4) .
Zn3 H13A 2.06(6) .
Zn3 H13B 2.06(6) .
Na1 O12 2.336(4) .
Na1 O8 2.417(4) .
Na1 O5 2.426(3) 8_665
Na1 O17 2.435(4) .
Na1 O11 2.445(3) 6_557
Na1 O16 2.724(4) 1_455
Na1 H17A 2.63(6) .
O1 C1 1.283(5) .
O2 C1 1.231(5) .
O3 C4 1.247(5) .
O3 Zn1 1.955(3) 4_556
O4 C4 1.251(5) .
O4 Zn2 2.111(3) 8_755
O5 C5 1.248(5) .
O5 Na1 2.426(3) 8_655
O6 C5 1.262(5) .
O6 Zn1 1.948(3) 4_456
O7 C8 1.265(5) .
O7 Zn1 1.950(3) 4_456
O8 C8 1.248(5) .
O9 C12 1.267(6) .
O10 C12 1.250(5) .
O11 C13 1.276(5) .
O11 Na1 2.445(3) 6_657
O12 C13 1.242(5) .
O13 Zn3 1.780(5) 5_766
O13 H13A 1.16(7) .
O13 H13B 0.53(9) .
O14 Zn3 2.069(4) 5_766
O14 H14A 0.821(10) .
O14 H14B 0.817(10) .
O15 H15A 0.827(10) .
O15 H15B 0.821(10) .
O16 Na1 2.724(4) 1_655
O16 H16A 0.81(5) .
O16 H16B 0.77(5) .
N1 C10 1.349(5) .
N1 C2 1.456(5) .
N1 C3 1.469(5) .
N2 C9 1.333(5) .
N2 C10 1.352(5) .
N3 C11 1.329(5) .
N3 C9 1.337(5) .
N4 C11 1.340(5) .
N4 C10 1.354(5) .
N5 C9 1.370(5) .
N5 C6 1.445(5) .
N5 C7 1.459(5) .
N6 C11 1.392(5) .
N6 C15 1.468(5) .
N6 C14 1.481(5) .
C1 C2 1.515(6) .
C2 H2A 0.9700 .
C2 H2B 0.9700 .
C3 C4 1.517(6) .
C3 H3A 0.9700 .
C3 H3B 0.9700 .
C5 C6 1.519(6) .
C6 H6A 0.9700 .
C6 H6B 0.9700 .
C7 C8 1.504(6) .
C7 H7A 0.9700 .
C7 H7B 0.9700 .
C12 C15 1.514(6) .
C13 C14 1.513(6) .
C14 H14C 0.9700 .
C14 H14D 0.9700 .
C15 H15C 0.9700 .
C15 H15D 0.9700 .
O17 H17A 0.90(6) .
O17 H17B 0.82(6) .
